data_7159451
loop_
_publ_author_name
'Chatterjee, Rana'
'Bhukta, Swadhapriya'
'Angajala, Kishore Kumar'
'Dandela, Rambabu'

_publ_section_title
;
 Copper catalysed oxidative cascade deamination/cyclization of vinyl azide
 and benzylamine for the synthesis of 2,4,6-triarylpyridines.
;
_journal_issue 26
_journal_name_full 'Organic &amp; biomolecular chemistry'
_journal_page_first 5419
_journal_page_last 5423
_journal_paper_doi 10.1039/d3ob00625e
_journal_volume 21
_journal_year 2023
_chemical_formula_moiety 'C24 H17 F2 N'
_chemical_formula_sum 'C24 H17 F2 N'
_chemical_formula_weight 357.39
_space_group_crystal_system monoclinic
_space_group_IT_number 14
_space_group_name_Hall '-P 2yn'
_space_group_name_H-M_alt 'P 1 21/n 1'
_atom_sites_solution_hydrogens geom
_audit_creation_method SHELXL-2018/3
_audit_update_record
;
2023-04-21 deposited with the CCDC.	2023-06-12 downloaded from the CCDC.
;
_cell_angle_alpha 90
_cell_angle_beta 94.50(3)
_cell_angle_gamma 90
_cell_formula_units_Z 4
_cell_length_a 11.748(13)
_cell_length_b 7.359(5)
_cell_length_c 21.472(14)
_cell_measurement_reflns_used 2291
_cell_measurement_temperature 293(2)
_cell_measurement_theta_max 0.983
_cell_measurement_theta_min 0.979
_cell_volume 1851(3)
_computing_cell_refinement 'Bruker SHELXL'
_computing_data_collection 'Bruker APEX3'
_computing_data_reduction 'Bruker SAINT'
_computing_molecular_graphics 'Bruker SHELXTL'
_computing_publication_material 'Bruker SHELXTL'
_computing_structure_refinement 'SHELXL-2018/3 (Sheldrick, 2018)'
_computing_structure_solution 'SHELXT 2018/2 (Sheldrick, 2018)'
_diffrn_ambient_temperature 293(2)
_diffrn_measured_fraction_theta_full 0.996
_diffrn_measured_fraction_theta_max 0.995
_diffrn_measurement_device_type 'Bruker D8 quest photon detector'
_diffrn_measurement_method 'Omega and Phi scans'
_diffrn_radiation_type MoK\a
_diffrn_radiation_wavelength 0.71073
_diffrn_reflns_av_R_equivalents 0.0996
_diffrn_reflns_av_unetI/netI 0.0590
_diffrn_reflns_Laue_measured_fraction_full 0.996
_diffrn_reflns_Laue_measured_fraction_max 0.995
_diffrn_reflns_limit_h_max 14
_diffrn_reflns_limit_h_min -14
_diffrn_reflns_limit_k_max 9
_diffrn_reflns_limit_k_min -9
_diffrn_reflns_limit_l_max 25
_diffrn_reflns_limit_l_min -26
_diffrn_reflns_number 27658
_diffrn_reflns_point_group_measured_fraction_full 0.996
_diffrn_reflns_point_group_measured_fraction_max 0.995
_diffrn_reflns_theta_full 25.242
_diffrn_reflns_theta_max 26.284
_diffrn_reflns_theta_min 2.927
_diffrn_source microfocus
_exptl_absorpt_coefficient_mu 0.088
_exptl_absorpt_correction_T_max 0.983
_exptl_absorpt_correction_T_min 0.979
_exptl_absorpt_correction_type multi-scan
_exptl_crystal_colour colorless
_exptl_crystal_density_diffrn 1.283
_exptl_crystal_description block
_exptl_crystal_F_000 744.0
_exptl_crystal_size_max 0.24
_exptl_crystal_size_mid 0.22
_exptl_crystal_size_min 0.20
_refine_diff_density_max 0.173
_refine_diff_density_min -0.203
_refine_diff_density_rms 0.041
_refine_ls_extinction_method none
_refine_ls_goodness_of_fit_ref 0.927
_refine_ls_hydrogen_treatment constr
_refine_ls_matrix_type full
_refine_ls_number_parameters 245
_refine_ls_number_reflns 3738
_refine_ls_number_restraints 0
_refine_ls_restrained_S_all 0.927
_refine_ls_R_factor_all 0.1073
_refine_ls_R_factor_gt 0.0588
_refine_ls_shift/su_max 0.000
_refine_ls_shift/su_mean 0.000
_refine_ls_structure_factor_coef Fsqd
_refine_ls_weighting_details 'w=1/[\s^2^(Fo^2^)+(0.1000P)^2^+0.9481P] where P=(Fo^2^+2Fc^2^)/3'
_refine_ls_weighting_scheme calc
_refine_ls_wR_factor_gt 0.1487
_refine_ls_wR_factor_ref 0.2056
_reflns_Friedel_coverage 0.000
_reflns_number_gt 2291
_reflns_number_total 3756
_reflns_threshold_expression 'I > 2\s(I)'
_cod_data_source_file d3ob00625e2.cif
_cod_data_source_block RAN_22_0m_a_a
_cod_original_sg_symbol_H-M 'P 21/n'
_cod_database_code 7159451
_shelx_shelxl_version_number 2018/3
_shelx_space_group_comment
;
The symmetry employed for this shelxl refinement is uniquely defined
by the following loop, which should always be used as a source of
symmetry information in preference to the above space-group names.
They are only intended as comments.
;

loop_
_space_group_symop_operation_xyz
'x, y, z'
'-x+1/2, y+1/2, -z+1/2'
'-x, -y, -z'
'x-1/2, -y-1/2, z-1/2'

loop_
_atom_site_label
_atom_site_type_symbol
_atom_site_fract_x
_atom_site_fract_y
_atom_site_fract_z
_atom_site_U_iso_or_equiv
_atom_site_adp_type
_atom_site_occupancy
_atom_site_site_symmetry_order
_atom_site_calc_flag
_atom_site_refinement_flags_posn
_atom_site_refinement_flags_adp
_atom_site_refinement_flags_occupancy
_atom_site_disorder_assembly
_atom_site_disorder_group
F2 F 0.07483(13) 0.9066(3) 0.66408(9) 0.0998(7) Uani 1 1 d . . . . .
F1 F 0.94808(17) 0.7281(3) 0.95455(8) 0.1041(7) Uani 1 1 d . . . . .
N1 N 0.60392(16) 0.7605(3) 0.71350(9) 0.0548(5) Uani 1 1 d . . . . .
C7 C 0.7175(2) 0.7310(3) 0.71522(11) 0.0524(6) Uani 1 1 d . . . . .
C4 C 0.7797(2) 0.7300(3) 0.77893(11) 0.0537(6) Uani 1 1 d . . . . .
C8 C 0.7734(2) 0.7030(3) 0.66151(11) 0.0560(6) Uani 1 1 d . . . . .
H8 H 0.851494 0.680148 0.664570 0.067 Uiso 1 1 calc R U . . .
C18 C 0.7720(2) 0.6840(3) 0.54475(11) 0.0556(6) Uani 1 1 d . . . . .
C12 C 0.4199(2) 0.8026(3) 0.65773(11) 0.0559(6) Uani 1 1 d . . . . .
C24 C 0.7205(2) 0.5911(4) 0.49328(11) 0.0637(7) Uani 1 1 d . . . . .
H24 H 0.647001 0.545264 0.494990 0.076 Uiso 1 1 calc R U . . .
C9 C 0.7132(2) 0.7090(3) 0.60289(11) 0.0544(6) Uani 1 1 d . . . . .
C11 C 0.5446(2) 0.7665(3) 0.65680(11) 0.0527(6) Uani 1 1 d . . . . .
C21 C 0.8868(2) 0.6313(4) 0.43476(12) 0.0644(7) Uani 1 1 d . . . . .
C13 C 0.3585(2) 0.8940(4) 0.60900(13) 0.0661(7) Uani 1 1 d . . . . .
H13 H 0.395691 0.931885 0.574587 0.079 Uiso 1 1 calc R U . . .
C10 C 0.5965(2) 0.7418(3) 0.60148(12) 0.0569(6) Uani 1 1 d . . . . .
H10 H 0.553120 0.747340 0.563394 0.068 Uiso 1 1 calc R U . . .
C3 C 0.8946(2) 0.7760(4) 0.78757(12) 0.0645(7) Uani 1 1 d . . . . .
H3 H 0.934014 0.807150 0.753192 0.077 Uiso 1 1 calc R U . . .
C23 C 0.7771(2) 0.5663(4) 0.43968(12) 0.0677(7) Uani 1 1 d . . . . .
H23 H 0.740536 0.504281 0.406084 0.081 Uiso 1 1 calc R U . . .
C19 C 0.8823(2) 0.7510(4) 0.53967(12) 0.0658(7) Uani 1 1 d . . . . .
H19 H 0.918933 0.814030 0.573009 0.079 Uiso 1 1 calc R U . . .
C20 C 0.9377(2) 0.7250(4) 0.48584(13) 0.0699(7) Uani 1 1 d . . . . .
H20 H 1.010975 0.771429 0.483771 0.084 Uiso 1 1 calc R U . . .
C5 C 0.7230(2) 0.6848(4) 0.83104(11) 0.0622(7) Uani 1 1 d . . . . .
H5 H 0.646058 0.653916 0.826109 0.075 Uiso 1 1 calc R U . . .
C17 C 0.3614(2) 0.7453(4) 0.70818(12) 0.0680(7) Uani 1 1 d . . . . .
H17 H 0.400720 0.682934 0.740830 0.082 Uiso 1 1 calc R U . . .
C15 C 0.1900(2) 0.8717(4) 0.66175(14) 0.0704(8) Uani 1 1 d . . . . .
C14 C 0.2424(2) 0.9293(4) 0.61124(15) 0.0737(8) Uani 1 1 d . . . . .
H14 H 0.201755 0.990851 0.578844 0.088 Uiso 1 1 calc R U . . .
C16 C 0.2454(2) 0.7794(5) 0.71074(14) 0.0778(9) Uani 1 1 d . . . . .
H16 H 0.206736 0.740952 0.744532 0.093 Uiso 1 1 calc R U . . .
C22 C 0.9478(3) 0.6042(5) 0.37628(14) 0.0896(10) Uani 1 1 d . . . . .
H22A H 0.914636 0.503044 0.353175 0.134 Uiso 1 1 calc R U . . .
H22B H 1.027124 0.580433 0.387373 0.134 Uiso 1 1 calc R U . . .
H22C H 0.940395 0.711865 0.351039 0.134 Uiso 1 1 calc R U . . .
C6 C 0.7788(2) 0.6848(4) 0.89018(13) 0.0711(7) Uani 1 1 d . . . . .
H6 H 0.740318 0.654882 0.924988 0.085 Uiso 1 1 calc R U . . .
C2 C 0.9517(2) 0.7763(4) 0.84691(14) 0.0722(8) Uani 1 1 d . . . . .
H2 H 1.028524 0.807401 0.852709 0.087 Uiso 1 1 calc R U . . .
C1 C 0.8915(3) 0.7297(4) 0.89616(13) 0.0708(8) Uani 1 1 d . . . . .

loop_
_atom_site_aniso_label
_atom_site_aniso_U_11
_atom_site_aniso_U_22
_atom_site_aniso_U_33
_atom_site_aniso_U_23
_atom_site_aniso_U_13
_atom_site_aniso_U_12
F2 0.0474(9) 0.1336(17) 0.1173(14) -0.0201(12) -0.0002(9) 0.0119(9)
F1 0.1010(14) 0.1425(18) 0.0635(10) -0.0103(10) -0.0278(9) 0.0149(12)
N1 0.0512(11) 0.0549(12) 0.0573(12) -0.0018(9) -0.0026(9) 0.0030(9)
C7 0.0525(13) 0.0478(13) 0.0557(13) -0.0019(10) -0.0036(10) 0.0038(10)
C4 0.0551(14) 0.0482(13) 0.0564(14) -0.0028(10) -0.0055(10) 0.0076(11)
C8 0.0517(13) 0.0594(15) 0.0560(14) -0.0029(11) -0.0009(10) 0.0059(11)
C18 0.0537(14) 0.0571(14) 0.0553(13) 0.0010(11) 0.0001(10) 0.0037(11)
C12 0.0505(13) 0.0602(15) 0.0560(14) -0.0056(11) -0.0028(10) 0.0011(11)
C24 0.0593(15) 0.0703(17) 0.0615(15) -0.0042(12) 0.0057(12) -0.0070(13)
C9 0.0565(14) 0.0522(14) 0.0539(13) -0.0016(10) 0.0018(10) 0.0023(11)
C11 0.0506(13) 0.0505(13) 0.0557(13) -0.0017(10) -0.0046(10) 0.0027(10)
C21 0.0665(16) 0.0688(17) 0.0584(15) 0.0102(13) 0.0085(12) 0.0107(13)
C13 0.0551(15) 0.0705(17) 0.0717(16) 0.0082(13) -0.0010(12) 0.0022(13)
C10 0.0556(14) 0.0586(15) 0.0554(14) -0.0011(11) -0.0032(11) 0.0032(11)
C3 0.0575(15) 0.0735(18) 0.0612(15) 0.0013(12) -0.0026(11) 0.0000(13)
C23 0.0743(18) 0.0705(18) 0.0581(15) -0.0046(12) 0.0035(13) -0.0008(14)
C19 0.0574(15) 0.0790(19) 0.0596(15) 0.0026(13) -0.0038(12) -0.0016(13)
C20 0.0558(15) 0.086(2) 0.0684(17) 0.0092(14) 0.0048(12) -0.0017(14)
C5 0.0600(15) 0.0676(17) 0.0583(15) -0.0019(12) -0.0005(11) 0.0042(12)
C17 0.0581(15) 0.087(2) 0.0574(15) -0.0019(13) -0.0025(12) 0.0032(14)
C15 0.0434(13) 0.084(2) 0.0828(19) -0.0182(15) -0.0018(13) 0.0040(13)
C14 0.0551(15) 0.0763(19) 0.087(2) 0.0028(15) -0.0108(14) 0.0079(14)
C16 0.0584(16) 0.109(3) 0.0659(16) -0.0105(16) 0.0055(13) -0.0006(16)
C22 0.091(2) 0.111(3) 0.0699(18) 0.0096(17) 0.0240(16) 0.0110(19)
C6 0.0741(18) 0.0798(19) 0.0584(15) 0.0001(13) -0.0002(13) 0.0082(15)
C2 0.0611(16) 0.0782(19) 0.0744(18) -0.0044(14) -0.0136(13) 0.0006(14)
C1 0.0782(19) 0.0759(19) 0.0549(15) -0.0073(13) -0.0168(13) 0.0122(15)

loop_
_atom_type_symbol
_atom_type_description
_atom_type_scat_dispersion_real
_atom_type_scat_dispersion_imag
_atom_type_scat_source
C C 0.0033 0.0016 'International Tables Vol C Tables 4.2.6.8 and 6.1.1.4'
H H 0.0000 0.0000 'International Tables Vol C Tables 4.2.6.8 and 6.1.1.4'
F F 0.0171 0.0103 'International Tables Vol C Tables 4.2.6.8 and 6.1.1.4'
N N 0.0061 0.0033 'International Tables Vol C Tables 4.2.6.8 and 6.1.1.4'

loop_
_geom_angle_atom_site_label_1
_geom_angle_atom_site_label_2
_geom_angle_atom_site_label_3
_geom_angle
_geom_angle_site_symmetry_1
_geom_angle_site_symmetry_3
_geom_angle_publ_flag
C7 N1 C11 117.9(2) . . ?
N1 C7 C8 122.2(2) . . ?
N1 C7 C4 115.8(2) . . ?
C8 C7 C4 122.0(2) . . ?
C5 C4 C3 118.3(2) . . ?
C5 C4 C7 120.4(2) . . ?
C3 C4 C7 121.3(2) . . ?
C7 C8 C9 120.4(2) . . ?
C24 C18 C19 117.2(2) . . ?
C24 C18 C9 121.7(2) . . ?
C19 C18 C9 121.1(2) . . ?
C17 C12 C13 118.2(2) . . ?
C17 C12 C11 120.1(2) . . ?
C13 C12 C11 121.7(2) . . ?
C23 C24 C18 121.0(2) . . ?
C10 C9 C8 117.0(2) . . ?
C10 C9 C18 121.7(2) . . ?
C8 C9 C18 121.2(2) . . ?
N1 C11 C10 122.3(2) . . ?
N1 C11 C12 115.5(2) . . ?
C10 C11 C12 122.2(2) . . ?
C23 C21 C20 117.1(2) . . ?
C23 C21 C22 121.6(3) . . ?
C20 C21 C22 121.3(3) . . ?
C14 C13 C12 120.9(3) . . ?
C11 C10 C9 120.2(2) . . ?
C4 C3 C2 121.0(3) . . ?
C21 C23 C24 121.8(3) . . ?
C20 C19 C18 121.1(3) . . ?
C19 C20 C21 121.7(3) . . ?
C6 C5 C4 121.2(3) . . ?
C16 C17 C12 121.4(3) . . ?
C14 C15 C16 123.3(3) . . ?
C14 C15 F2 118.6(3) . . ?
C16 C15 F2 118.1(3) . . ?
C15 C14 C13 118.5(3) . . ?
C15 C16 C17 117.8(3) . . ?
C1 C6 C5 118.3(3) . . ?
C1 C2 C3 117.9(3) . . ?
C6 C1 C2 123.2(2) . . ?
C6 C1 F1 118.8(3) . . ?
C2 C1 F1 117.9(3) . . ?

loop_
_geom_bond_atom_site_label_1
_geom_bond_atom_site_label_2
_geom_bond_distance
_geom_bond_site_symmetry_2
_geom_bond_publ_flag
F2 C15 1.381(3) . ?
F1 C1 1.372(3) . ?
N1 C7 1.350(3) . ?
N1 C11 1.355(3) . ?
C7 C8 1.386(3) . ?
C7 C4 1.500(3) . ?
C4 C5 1.387(4) . ?
C4 C3 1.390(4) . ?
C8 C9 1.395(3) . ?
C18 C24 1.396(3) . ?
C18 C19 1.398(4) . ?
C18 C9 1.485(3) . ?
C12 C17 1.393(4) . ?
C12 C13 1.396(4) . ?
C12 C11 1.490(4) . ?
C24 C23 1.386(4) . ?
C9 C10 1.390(4) . ?
C11 C10 1.390(3) . ?
C21 C23 1.386(4) . ?
C21 C20 1.391(4) . ?
C21 C22 1.507(4) . ?
C13 C14 1.393(4) . ?
C3 C2 1.392(4) . ?
C19 C20 1.384(4) . ?
C5 C6 1.383(4) . ?
C17 C16 1.390(4) . ?
C15 C14 1.357(4) . ?
C15 C16 1.373(4) . ?
C6 C1 1.361(4) . ?
C2 C1 1.361(4) . ?
